data_2017382
loop_
_publ_author_name
'Pa\<zout, Richard'
'Du\<sek, Michal'

_publ_section_title
;
 Natural monoclinic AgPb(Bi~2~Sb)~3~S~6~, an Sb-rich gustavite
;
_journal_coeditor_code FN3031
_journal_issue 11
_journal_name_full 'Acta Crystallographica Section C'
_journal_page_first i77
_journal_page_last i80
_journal_paper_doi 10.1107/S0108270109040293
_journal_volume 65
_journal_year 2009
_chemical_compound_source 'Kutna Hora polymetallic deposit, Czech Republic'
_chemical_formula_iupac 'Ag Pb (Bi2 Sb)3 S6'
_chemical_formula_moiety 'Ag1 Bi1.998 Pb1 S6 Sb0.911'
_chemical_formula_sum 'Ag Bi1.998 Pb S6 Sb0.911'
_chemical_formula_weight 1035.9
_chemical_name_mineral Gustavite
_chemical_name_systematic
;
Silver lead tris(dibismuth/antimony) hexasulfide
;
_space_group_IT_number 14
_symmetry_cell_setting monoclinic
_symmetry_space_group_name_Hall '-P 2ybc'
_symmetry_space_group_name_H-M 'P 1 21/c 1'
_cell_angle_alpha 90
_cell_angle_beta 107.446(10)
_cell_angle_gamma 90
_cell_formula_units_Z 4
_cell_length_a 7.0455(6)
_cell_length_b 19.5294(17)
_cell_length_c 8.3412(11)
_cell_measurement_reflns_used 2340
_cell_measurement_temperature 293
_cell_measurement_theta_max 28.2820
_cell_measurement_theta_min 2.7672
_cell_volume 1094.9(2)
_computing_cell_refinement 'CrysAlis RED (Oxford Diffraction, 2006)'
_computing_data_collection 'CrysAlis CCD (Oxford Diffraction, 2006)'
_computing_data_reduction 'CrysAlis RED (Oxford Diffraction, 2006)'
_computing_molecular_graphics 'DIAMOND (Brandenburg & Putz, 2005)'
_computing_publication_material 'JANA2006 (Pet\<r\'i\<cek <i>et al.</i>,  2006)'
_computing_structure_refinement 'JANA2006 (Pet\<r\'i\<cek <i>et al.</i>,  2006)'
_computing_structure_solution 'SUPERFLIP (Palatinus & Chapuis, 2007)'
_database_code_amcsd 0017602
_diffrn_ambient_temperature 293
_diffrn_measured_fraction_theta_full 0.98
_diffrn_measured_fraction_theta_max 0.93
_diffrn_measurement_device 'four-cycle diffractometer'
_diffrn_measurement_device_type 'Oxford [Model?] CCD'
_diffrn_measurement_method '\f & \w scans'
_diffrn_radiation_monochromator graphite
_diffrn_radiation_source 'X-ray tube'
_diffrn_radiation_type 'Mo K\a'
_diffrn_radiation_wavelength 0.71073
_diffrn_reflns_av_R_equivalents 0.0918
_diffrn_reflns_av_sigmaI/netI 0.0586
_diffrn_reflns_limit_h_max 9
_diffrn_reflns_limit_h_min -9
_diffrn_reflns_limit_k_max 25
_diffrn_reflns_limit_k_min -24
_diffrn_reflns_limit_l_max 10
_diffrn_reflns_limit_l_min -10
_diffrn_reflns_number 10947
_diffrn_reflns_theta_full 27.1
_diffrn_reflns_theta_max 27.78
_diffrn_reflns_theta_min 2.76
_exptl_absorpt_coefficient_mu 54.58
_exptl_absorpt_correction_T_max 0.159
_exptl_absorpt_correction_T_min 0.022
_exptl_absorpt_correction_type numerical
_exptl_absorpt_process_details
;
followed by multi-scan, both corrections implemented
in CrysAlis RED (Oxford Diffraction, 2006)
;
_exptl_crystal_colour grey
_exptl_crystal_density_diffrn 6.282
_exptl_crystal_description platelet
_exptl_crystal_F_000 1749
_exptl_crystal_size_max 0.25
_exptl_crystal_size_mid 0.2
_exptl_crystal_size_min 0.1
_refine_diff_density_max 3.80
_refine_diff_density_min -4.13
_refine_ls_extinction_method none
_refine_ls_goodness_of_fit_ref 1.98
_refine_ls_number_constraints 18
_refine_ls_number_parameters 103
_refine_ls_number_reflns 2408
_refine_ls_number_restraints 0
_refine_ls_R_factor_all 0.1129
_refine_ls_R_factor_gt 0.0588
_refine_ls_shift/su_max 0.0073
_refine_ls_shift/su_mean 0.0012
_refine_ls_structure_factor_coef F
_refine_ls_weighting_details w=1/(\s^2^(F)+0.0001F^2^)
_refine_ls_weighting_scheme sigma
_refine_ls_wR_factor_gt 0.0547
_refine_ls_wR_factor_ref 0.0596
_reflns_number_gt 1290
_reflns_number_total 2408
_reflns_threshold_expression I>3\s(I)
_cod_data_source_file fn3031.cif
_cod_data_source_block I
_cod_depositor_comments
;
The following automatic conversions were performed:
'_geom_angle_publ_flag' value 'YES' changed to 'yes' according to
'/home/saulius/struct/CIF-dictionaries/cif_core.dic' dictionary named
'cif_core.dic' version 2.4.1 from 2010-06-29 (4 times).

Automatic conversion script
Id: cif_fix_enum 1527 2010-12-29 10:47:43Z saulius 

The following automatic conversions were performed:

'_geom_angle_publ_flag' value 'YES' changed to 'yes' according to
/home/saulius/struct/CIF-dictionaries/cif_core.dic dictionary named
'cif_core.dic' version 2.4.1 from 2010-06-29 (4 times).

Automatic conversion script
Id: cif_fix_values 1715 2011-07-08 13:25:40Z adriana 
;
_cod_original_sg_symbol_Hall '-P 2ycb'
_cod_original_sg_symbol_H-M 'P 21/c'
_cod_original_formula_sum 'Ag1 Bi1.998 Pb1 S6 Sb0.911'
_cod_database_code 2017382
_cod_database_fobs_code 2017382

loop_
_symmetry_equiv_pos_site_id
_space_group_symop_operation_xyz
1 x,y,z
2 -x,y+1/2,-z+1/2
3 -x,-y,-z
4 x,-y+1/2,z+1/2

loop_
_atom_site_type_symbol
_atom_site_label
_atom_site_fract_x
_atom_site_fract_y
_atom_site_fract_z
_atom_site_U_iso_or_equiv
_atom_site_adp_type
_atom_site_calc_flag
_atom_site_refinement_flags
_atom_site_occupancy
_atom_site_disorder_assembly
_atom_site_disorder_group
Pb Pb3 0.36678(16) 0.24985(8) 0.34306(11) 0.0350(4) Uani d . 1 . .
Bi Bi1a 0.82041(18) 0.13967(7) 0.20339(13) 0.0238(4) Uani d . 0.909(4) . .
Ag Ag1b 0.8571(4) 0.36619(15) 0.2141(3) 0.0493(11) Uani d . 1 . .
Sb Sb2b 0.26197(18) 0.45056(7) 0.06313(13) 0.0242(5) Uani d . 0.261(12) . .
Bi Bi2b 0.26197(18) 0.45056(7) 0.06313(13) 0.0242(5) Uani d . 0.739(12) . .
Bi Bi2a 0.2793(2) 0.05451(8) 0.07319(15) 0.0219(6) Uani d . 0.350(11) . .
Sb Sb2a 0.2793(2) 0.05451(8) 0.07319(15) 0.0219(6) Uani d . 0.650(11) . .
S S3 0.6512(10) 0.2599(4) 0.1642(7) 0.025(2) Uani d . 1 . .
S S4b 0.0924(11) 0.3331(4) 0.0084(8) 0.026(3) Uani d . 1 . .
S S1a 0.5016(10) 0.4015(4) 0.3948(8) 0.029(3) Uani d . 1 . .
S S4a 0.0838(11) 0.1658(4) 0.0293(8) 0.025(3) Uani d . 1 . .
S S1b 0.5089(10) 0.0969(4) 0.3582(8) 0.027(3) Uani d . 1 . .
S S2 0.9871(12) 0.4915(4) 0.2228(8) 0.030(3) Uani d . 1 . .

loop_
_atom_site_aniso_label
_atom_site_aniso_U_11
_atom_site_aniso_U_22
_atom_site_aniso_U_33
_atom_site_aniso_U_12
_atom_site_aniso_U_13
_atom_site_aniso_U_23
_atom_site_aniso_type_symbol
Pb3 0.0334(7) 0.0416(7) 0.0301(6) -0.0021(7) 0.0096(5) -0.0006(7) Pb
Bi1a 0.0225(7) 0.0244(8) 0.0246(6) -0.0011(6) 0.0073(4) 0.0006(5) Bi
Ag1b 0.058(2) 0.0400(19) 0.0456(14) -0.0217(14) 0.0090(13) -0.0017(13) Ag
Sb2b 0.0272(8) 0.0213(8) 0.0229(7) 0.0000(6) 0.0055(5) -0.0002(5) Sb
Bi2b 0.0272(8) 0.0213(8) 0.0229(7) 0.0000(6) 0.0055(5) -0.0002(5) Bi
Bi2a 0.0168(9) 0.0258(11) 0.0224(8) 0.0023(7) 0.0049(6) -0.0008(6) Bi
Sb2a 0.0168(9) 0.0258(11) 0.0224(8) 0.0023(7) 0.0049(6) -0.0008(6) Sb
S3 0.025(4) 0.029(5) 0.023(3) -0.001(3) 0.009(3) -0.001(3) S
S4b 0.030(4) 0.021(5) 0.028(3) 0.003(3) 0.010(3) 0.000(3) S
S1a 0.015(4) 0.031(5) 0.041(4) -0.006(3) 0.009(3) 0.003(3) S
S4a 0.026(4) 0.020(4) 0.029(3) 0.007(3) 0.012(3) 0.006(3) S
S1b 0.011(4) 0.034(5) 0.034(4) -0.006(3) 0.003(3) 0.005(3) S
S2 0.030(4) 0.030(5) 0.032(4) 0.010(3) 0.013(3) 0.001(3) S

loop_
_atom_type_symbol
_atom_type_scat_dispersion_real
_atom_type_scat_dispersion_imag
_atom_type_scat_source
Ag -0.897 1.102 'International Tables Vol C tables 4.2.6.8 and 6.1.1.1'
Pb -3.394 10.111 'International Tables Vol C tables 4.2.6.8 and 6.1.1.1'
Bi -4.108 10.257 'International Tables Vol C tables 4.2.6.8 and 6.1.1.1'
Sb -0.587 1.546 'International Tables Vol C tables 4.2.6.8 and 6.1.1.1'
S 0.125 0.123 'International Tables Vol C tables 4.2.6.8 and 6.1.1.1'

loop_
_geom_angle_atom_site_label_1
_geom_angle_atom_site_label_2
_geom_angle_atom_site_label_3
_geom_angle_site_symmetry_1
_geom_angle_site_symmetry_2
_geom_angle_site_symmetry_3
_geom_angle
_geom_angle_publ_flag
S3 Pb3 S3 . . 4_555 95.22(19) ?
S3 Pb3 S4b . . . 81.30(19) ?
S3 Pb3 S4b . . 4_555 152.9(2) ?
S3 Pb3 S1a . . . 76.8(2) ?
S3 Pb3 S4a . . . 88.32(19) ?
S3 Pb3 S4a . . 4_555 146.2(2) ?
S3 Pb3 S1b . . . 79.6(2) ?
S3 Pb3 S4b 4_555 . . 154.2(2) ?
S3 Pb3 S4b 4_555 . 4_555 84.50(19) ?
S3 Pb3 S1a 4_555 . . 80.3(2) ?
S3 Pb3 S4a 4_555 . . 145.5(2) ?
S3 Pb3 S4a 4_555 . 4_555 86.81(18) ?
S3 Pb3 S1b 4_555 . . 76.78(19) ?
S4b Pb3 S4b . . 4_555 110.08(18) ?
S4b Pb3 S1a . . . 74.03(17) ?
S4b Pb3 S4a . . . 60.17(18) ?
S4b Pb3 S4a . . 4_555 82.49(18) ?
S4b Pb3 S1b . . . 126.90(17) ?
S4b Pb3 S1a 4_555 . . 129.4(2) ?
S4b Pb3 S4a 4_555 . . 77.37(18) ?
S4b Pb3 S4a 4_555 . 4_555 60.94(19) ?
S4b Pb3 S1b 4_555 . . 73.9(2) ?
S1a Pb3 S4a . . . 133.52(17) ?
S1a Pb3 S4a . . 4_555 70.2(2) ?
S1a Pb3 S1b . . . 145.29(18) ?
S4a Pb3 S4a . . 4_555 108.76(18) ?
S4a Pb3 S1b . . . 70.15(17) ?
S4a Pb3 S1b 4_555 . . 133.2(2) ?
S3 Bi1a S4b . . 4_655 96.2(2) ?
S3 Bi1a S1a . . 4_554 86.4(2) ?
S3 Bi1a S4a . . 1_655 97.1(2) ?
S3 Bi1a S1b . . . 86.5(2) ?
S3 Bi1a S2 . . 2_745 175.2(2) yes
S4b Bi1a S1a 4_655 . 4_554 173.0(2) ?
S4b Bi1a S4a 4_655 . 1_655 93.5(2) ?
S4b Bi1a S1b 4_655 . . 93.0(2) ?
S4b Bi1a S2 4_655 . 2_745 81.8(2) ?
S1a Bi1a S4a 4_554 . 1_655 92.7(2) ?
S1a Bi1a S1b 4_554 . . 80.58(19) ?
S1a Bi1a S2 4_554 . 2_745 95.12(19) ?
S4a Bi1a S1b 1_655 . . 172.2(2) ?
S4a Bi1a S2 1_655 . 2_745 87.4(2) ?
S1b Bi1a S2 . . 2_745 89.3(2) ?
S3 Ag1b S4b . . 1_655 97.3(2) ?
S3 Ag1b S1a . . . 76.8(2) ?
S3 Ag1b S4a . . 4_655 96.6(2) ?
S3 Ag1b S1b . . 4_554 78.1(2) ?
S3 Ag1b S2 . . . 165.4(2) yes
S4b Ag1b S1a 1_655 . . 169.09(18) ?
S4b Ag1b S4a 1_655 . 4_655 104.9(2) ?
S4b Ag1b S1b 1_655 . 4_554 85.21(19) ?
S4b Ag1b S2 1_655 . . 88.0(3) ?
S1a Ag1b S4a . . 4_655 85.1(2) ?
S1a Ag1b S1b . . 4_554 84.60(18) ?
S1a Ag1b S2 . . . 95.6(2) ?
S4a Ag1b S1b 4_655 . 4_554 169.2(2) ?
S4a Ag1b S2 4_655 . . 95.1(2) ?
S1b Ag1b S2 4_554 . . 88.9(2) ?
Bi2b Sb2b S4b . . . 0 ?
Bi2b Sb2b S1a . . . 0 ?
Bi2b Sb2b S1b . . 2_655 0 ?
Bi2b Sb2b S1b . . 4_554 0 ?
Bi2b Sb2b S2 . . 1_455 0 ?
Bi2b Sb2b S2 . . 3_665 0 ?
S4b Sb2b S1a . . . 88.9(2) ?
S4b Sb2b S1b . . 2_655 177.94(19) ?
S4b Sb2b S1b . . 4_554 86.5(2) ?
S4b Sb2b S2 . . 1_455 89.3(2) ?
S4b Sb2b S2 . . 3_665 94.1(2) ?
S1a Sb2b S1b . . 2_655 89.22(19) ?
S1a Sb2b S1b . . 4_554 99.9(2) ?
S1a Sb2b S2 . . 1_455 85.9(2) ?
S1a Sb2b S2 . . 3_665 171.9(2) ?
S1b Sb2b S1b 2_655 . 4_554 92.9(2) ?
S1b Sb2b S2 2_655 . 1_455 91.5(2) ?
S1b Sb2b S2 2_655 . 3_665 87.8(2) ?
S1b Sb2b S2 4_554 . 1_455 172.78(18) ?
S1b Sb2b S2 4_554 . 3_665 87.7(2) ?
S2 Sb2b S2 1_455 . 3_665 86.7(2) ?
Sb2b Bi2b S4b . . . 0 ?
Sb2b Bi2b S1a . . . 0 ?
Sb2b Bi2b S1b . . 2_655 0 ?
Sb2b Bi2b S1b . . 4_554 0 ?
Sb2b Bi2b S2 . . 1_455 0 ?
Sb2b Bi2b S2 . . 3_665 0 ?
S4b Bi2b S1a . . . 88.9(2) ?
S4b Bi2b S1b . . 2_655 177.94(19) yes
S4b Bi2b S1b . . 4_554 86.5(2) ?
S4b Bi2b S2 . . 1_455 89.3(2) ?
S4b Bi2b S2 . . 3_665 94.1(2) ?
S1a Bi2b S1b . . 2_655 89.22(19) ?
S1a Bi2b S1b . . 4_554 99.9(2) ?
S1a Bi2b S2 . . 1_455 85.9(2) ?
S1a Bi2b S2 . . 3_665 171.9(2) ?
S1b Bi2b S1b 2_655 . 4_554 92.9(2) ?
S1b Bi2b S2 2_655 . 1_455 91.5(2) ?
S1b Bi2b S2 2_655 . 3_665 87.8(2) ?
S1b Bi2b S2 4_554 . 1_455 172.78(18) ?
S1b Bi2b S2 4_554 . 3_665 87.7(2) ?
S2 Bi2b S2 1_455 . 3_665 86.7(2) ?
Sb2a Bi2a S1a . . 2_645 0 ?
Sb2a Bi2a S1a . . 4_554 0 ?
Sb2a Bi2a S4a . . . 0 ?
Sb2a Bi2a S1b . . . 0 ?
Sb2a Bi2a S2 . . 2_645 0 ?
Sb2a Bi2a S2 . . 4_454 0 ?
S1a Bi2a S1a 2_645 . 4_554 89.9(2) ?
S1a Bi2a S4a 2_645 . . 174.56(19) ?
S1a Bi2a S1b 2_645 . . 93.8(2) ?
S1a Bi2a S2 2_645 . 2_645 86.7(2) ?
S1a Bi2a S2 2_645 . 4_454 88.68(18) ?
S1a Bi2a S4a 4_554 . . 91.6(3) ?
S1a Bi2a S1b 4_554 . . 95.9(2) ?
S1a Bi2a S2 4_554 . 2_645 176.0(2) ?
S1a Bi2a S2 4_554 . 4_454 84.4(2) ?
S4a Bi2a S1b . . . 91.2(2) ?
S4a Bi2a S2 . . 2_645 91.6(2) ?
S4a Bi2a S2 . . 4_454 86.3(2) ?
S1b Bi2a S2 . . 2_645 86.4(2) ?
S1b Bi2a S2 . . 4_454 177.5(2) ?
S2 Bi2a S2 2_645 . 4_454 93.5(2) ?
Bi2a Sb2a S1a . . 2_645 0 ?
Bi2a Sb2a S1a . . 4_554 0 ?
Bi2a Sb2a S4a . . . 0 ?
Bi2a Sb2a S1b . . . 0 ?
Bi2a Sb2a S2 . . 2_645 0 ?
Bi2a Sb2a S2 . . 4_454 0 ?
S1a Sb2a S1a 2_645 . 4_554 89.9(2) ?
S1a Sb2a S4a 2_645 . . 174.56(19) yes
S1a Sb2a S1b 2_645 . . 93.8(2) ?
S1a Sb2a S2 2_645 . 2_645 86.7(2) ?
S1a Sb2a S2 2_645 . 4_454 88.68(18) ?
S1a Sb2a S4a 4_554 . . 91.6(3) ?
S1a Sb2a S1b 4_554 . . 95.9(2) ?
S1a Sb2a S2 4_554 . 2_645 176.0(2) ?
S1a Sb2a S2 4_554 . 4_454 84.4(2) ?
S4a Sb2a S1b . . . 91.2(2) ?
S4a Sb2a S2 . . 2_645 91.6(2) ?
S4a Sb2a S2 . . 4_454 86.3(2) ?
S1b Sb2a S2 . . 2_645 86.4(2) ?
S1b Sb2a S2 . . 4_454 177.5(2) ?
S2 Sb2a S2 2_645 . 4_454 93.5(2) ?
Pb3 S3 Pb3 . . 4_554 94.7(2) ?
Pb3 S3 Bi1a . . . 103.9(3) ?
Pb3 S3 Ag1b . . . 115.9(3) ?
Pb3 S3 S1a . . . 54.73(18) ?
Pb3 S3 Bi1a 4_554 . . 103.0(2) ?
Pb3 S3 Ag1b 4_554 . . 115.1(3) ?
Pb3 S3 S1a 4_554 . . 108.1(2) ?
Bi1a S3 Ag1b . . . 120.5(3) ?
Bi1a S3 S1a . . . 143.0(2) ?
Ag1b S3 S1a . . . 62.2(2) ?
Pb3 S4b Pb3 . . 4_554 80.55(17) ?
Pb3 S4b Bi1a . . 4_454 161.5(3) ?
Pb3 S4b Ag1b . . 1_455 84.24(18) ?
Pb3 S4b Sb2b . . . 99.58(19) ?
Pb3 S4b Bi2b . . . 99.58(19) ?
Pb3 S4b S4a . . . 58.64(16) ?
Pb3 S4b Bi1a 4_554 . 4_454 92.5(2) ?
Pb3 S4b Ag1b 4_554 . 1_455 160.9(3) ?
Pb3 S4b Sb2b 4_554 . . 103.0(3) ?
Pb3 S4b Bi2b 4_554 . . 103.0(3) ?
Pb3 S4b S4a 4_554 . . 62.1(2) ?
Bi1a S4b Ag1b 4_454 . 1_455 98.4(2) ?
Bi1a S4b Sb2b 4_454 . . 98.7(2) ?
Bi1a S4b Bi2b 4_454 . . 98.7(2) ?
Bi1a S4b S4a 4_454 . . 102.9(2) ?
Ag1b S4b Sb2b 1_455 . . 90.8(2) ?
Ag1b S4b Bi2b 1_455 . . 90.8(2) ?
Ag1b S4b S4a 1_455 . . 100.0(3) ?
Sb2b S4b Bi2b . . . 0 ?
Sb2b S4b S4a . . . 154.0(3) ?
Bi2b S4b S4a . . . 154.0(3) ?
Pb3 S1a Bi1a . . 4_555 89.0(2) ?
Pb3 S1a Ag1b . . . 88.9(2) ?
Pb3 S1a Sb2b . . . 96.60(19) ?
Pb3 S1a Bi2b . . . 96.60(19) ?
Pb3 S1a Bi2a . . 2_655 169.0(3) ?
Pb3 S1a Bi2a . . 4_555 100.5(2) ?
Pb3 S1a Sb2a . . 2_655 169.0(3) ?
Pb3 S1a Sb2a . . 4_555 100.5(2) ?
Pb3 S1a S3 . . . 48.43(16) ?
Pb3 S1a S4a . . 4_555 57.55(18) ?
Bi1a S1a Ag1b 4_555 . . 82.05(17) ?
Bi1a S1a Sb2b 4_555 . . 167.2(3) ?
Bi1a S1a Bi2b 4_555 . . 167.2(3) ?
Bi1a S1a Bi2a 4_555 . 2_655 87.80(17) ?
Bi1a S1a Bi2a 4_555 . 4_555 91.3(2) ?
Bi1a S1a Sb2a 4_555 . 2_655 87.80(17) ?
Bi1a S1a Sb2a 4_555 . 4_555 91.3(2) ?
Bi1a S1a S3 4_555 . . 89.4(2) ?
Bi1a S1a S4a 4_555 . 4_555 96.0(2) ?
Ag1b S1a Sb2b . . . 86.55(19) ?
Ag1b S1a Bi2b . . . 86.55(19) ?
Ag1b S1a Bi2a . . 2_655 80.24(18) ?
Ag1b S1a Bi2a . . 4_555 168.4(3) ?
Ag1b S1a Sb2a . . 2_655 80.24(18) ?
Ag1b S1a Sb2a . . 4_555 168.4(3) ?
Ag1b S1a S3 . . . 41.07(16) ?
Ag1b S1a S4a . . 4_555 146.4(3) ?
Sb2b S1a Bi2b . . . 0 ?
Sb2b S1a Bi2a . . 2_655 84.5(2) ?
Sb2b S1a Bi2a . . 4_555 99.0(2) ?
Sb2b S1a Sb2a . . 2_655 84.5(2) ?
Sb2b S1a Sb2a . . 4_555 99.0(2) ?
Sb2b S1a S3 . . . 85.82(19) ?
Sb2b S1a S4a . . 4_555 96.7(2) ?
Bi2b S1a Bi2a . . 2_655 84.5(2) ?
Bi2b S1a Bi2a . . 4_555 99.0(2) ?
Bi2b S1a Sb2a . . 2_655 84.5(2) ?
Bi2b S1a Sb2a . . 4_555 99.0(2) ?
Bi2b S1a S3 . . . 85.82(19) ?
Bi2b S1a S4a . . 4_555 96.7(2) ?
Bi2a S1a Bi2a 2_655 . 4_555 90.1(2) ?
Bi2a S1a Sb2a 2_655 . 2_655 0 ?
Bi2a S1a Sb2a 2_655 . 4_555 90.1(2) ?
Bi2a S1a S3 2_655 . . 121.0(3) ?
Bi2a S1a S4a 2_655 . 4_555 133.3(3) ?
Bi2a S1a Sb2a 4_555 . 2_655 90.1(2) ?
Bi2a S1a Sb2a 4_555 . 4_555 0 ?
Bi2a S1a S3 4_555 . . 148.9(3) ?
Bi2a S1a S4a 4_555 . 4_555 43.44(17) ?
Sb2a S1a Sb2a 2_655 . 4_555 90.1(2) ?
Sb2a S1a S3 2_655 . . 121.0(3) ?
Sb2a S1a S4a 2_655 . 4_555 133.3(3) ?
Sb2a S1a S3 4_555 . . 148.9(3) ?
Sb2a S1a S4a 4_555 . 4_555 43.44(17) ?
S3 S1a S4a . . 4_555 105.6(3) ?
Pb3 S4a Pb3 . . 4_554 79.31(17) ?
Pb3 S4a Bi1a . . 1_455 90.97(19) ?
Pb3 S4a Ag1b . . 4_454 161.2(3) ?
Pb3 S4a Bi2a . . . 98.17(19) ?
Pb3 S4a Sb2a . . . 98.17(19) ?
Pb3 S4a S4b . . . 61.18(17) ?
Pb3 S4a S1a . . 4_554 94.2(2) ?
Pb3 S4a S1b . . . 53.86(15) ?
Pb3 S4a Bi1a 4_554 . 1_455 160.9(3) ?
Pb3 S4a Ag1b 4_554 . 4_454 85.5(2) ?
Pb3 S4a Bi2a 4_554 . . 96.7(2) ?
Pb3 S4a Sb2a 4_554 . . 96.7(2) ?
Pb3 S4a S4b 4_554 . . 56.97(19) ?
Pb3 S4a S1a 4_554 . 4_554 52.22(17) ?
Pb3 S4a S1b 4_554 . . 93.6(2) ?
Bi1a S4a Ag1b 1_455 . 4_454 100.2(2) ?
Bi1a S4a Bi2a 1_455 . . 100.9(3) ?
Bi1a S4a Sb2a 1_455 . . 100.9(3) ?
Bi1a S4a S4b 1_455 . . 104.0(3) ?
Bi1a S4a S1a 1_455 . 4_554 145.9(3) ?
Bi1a S4a S1b 1_455 . . 93.8(2) ?
Ag1b S4a Bi2a 4_454 . . 94.5(2) ?
Ag1b S4a Sb2a 4_454 . . 94.5(2) ?
Ag1b S4a S4b 4_454 . . 101.1(2) ?
Ag1b S4a S1a 4_454 . 4_554 85.1(2) ?
Ag1b S4a S1b 4_454 . . 139.1(3) ?
Bi2a S4a Sb2a . . . 0 ?
Bi2a S4a S4b . . . 147.5(3) ?
Bi2a S4a S1a . . 4_554 44.93(18) ?
Bi2a S4a S1b . . . 44.81(16) ?
Sb2a S4a S4b . . . 147.5(3) ?
Sb2a S4a S1a . . 4_554 44.93(18) ?
Sb2a S4a S1b . . . 44.81(16) ?
S4b S4a S1a . . 4_554 108.1(3) ?
S4b S4a S1b . . . 112.5(2) ?
S1a S4a S1b 4_554 . . 63.19(19) ?
Pb3 S1b Bi1a . . . 89.0(2) ?
Pb3 S1b Ag1b . . 4_555 88.33(19) ?
Pb3 S1b Sb2b . . 2_645 167.7(2) ?
Pb3 S1b Sb2b . . 4_555 95.0(2) ?
Pb3 S1b Bi2b . . 2_645 167.7(2) ?
Pb3 S1b Bi2b . . 4_555 95.0(2) ?
Pb3 S1b Bi2a . . . 99.4(2) ?
Pb3 S1b Sb2a . . . 99.4(2) ?
Pb3 S1b S4a . . . 55.99(16) ?
Bi1a S1b Ag1b . . 4_555 83.32(17) ?
Bi1a S1b Sb2b . . 2_645 87.0(2) ?
Bi1a S1b Sb2b . . 4_555 169.9(2) ?
Bi1a S1b Bi2b . . 2_645 87.0(2) ?
Bi1a S1b Bi2b . . 4_555 169.9(2) ?
Bi1a S1b Bi2a . . . 91.7(2) ?
Bi1a S1b Sb2a . . . 91.7(2) ?
Bi1a S1b S4a . . . 96.6(2) ?
Ag1b S1b Sb2b 4_555 . 2_645 79.69(15) ?
Ag1b S1b Sb2b 4_555 . 4_555 87.48(18) ?
Ag1b S1b Bi2b 4_555 . 2_645 79.69(15) ?
Ag1b S1b Bi2b 4_555 . 4_555 87.48(18) ?
Ag1b S1b Bi2a 4_555 . . 170.8(3) ?
Ag1b S1b Sb2a 4_555 . . 170.8(3) ?
Ag1b S1b S4a 4_555 . . 144.3(3) ?
Sb2b S1b Sb2b 2_645 . 4_555 87.1(2) ?
Sb2b S1b Bi2b 2_645 . 2_645 0 ?
Sb2b S1b Bi2b 2_645 . 4_555 87.1(2) ?
Sb2b S1b Bi2a 2_645 . . 92.3(2) ?
Sb2b S1b Sb2a 2_645 . . 92.3(2) ?
Sb2b S1b S4a 2_645 . . 136.0(2) ?
Sb2b S1b Bi2b 4_555 . 2_645 87.1(2) ?
Sb2b S1b Bi2b 4_555 . 4_555 0 ?
Sb2b S1b Bi2a 4_555 . . 96.8(2) ?
Sb2b S1b Sb2a 4_555 . . 96.8(2) ?
Sb2b S1b S4a 4_555 . . 93.3(2) ?
Bi2b S1b Bi2b 2_645 . 4_555 87.1(2) ?
Bi2b S1b Bi2a 2_645 . . 92.3(2) ?
Bi2b S1b Sb2a 2_645 . . 92.3(2) ?
Bi2b S1b S4a 2_645 . . 136.0(2) ?
Bi2b S1b Bi2a 4_555 . . 96.8(2) ?
Bi2b S1b Sb2a 4_555 . . 96.8(2) ?
Bi2b S1b S4a 4_555 . . 93.3(2) ?
Bi2a S1b Sb2a . . . 0 ?
Bi2a S1b S4a . . . 43.96(15) ?
Sb2a S1b S4a . . . 43.96(15) ?
Bi1a S2 Ag1b 2_755 . . 170.6(3) ?
Bi1a S2 Sb2b 2_755 . 1_655 92.1(2) ?
Bi1a S2 Sb2b 2_755 . 3_665 85.3(2) ?
Bi1a S2 Bi2b 2_755 . 1_655 92.1(2) ?
Bi1a S2 Bi2b 2_755 . 3_665 85.3(2) ?
Bi1a S2 Bi2a 2_755 . 2_655 80.06(19) ?
Bi1a S2 Bi2a 2_755 . 4_655 87.57(17) ?
Bi1a S2 Sb2a 2_755 . 2_655 80.06(19) ?
Bi1a S2 Sb2a 2_755 . 4_655 87.57(17) ?
Ag1b S2 Sb2b . . 1_655 90.4(3) ?
Ag1b S2 Sb2b . . 3_665 103.6(2) ?
Ag1b S2 Bi2b . . 1_655 90.4(3) ?
Ag1b S2 Bi2b . . 3_665 103.6(2) ?
Ag1b S2 Bi2a . . 2_655 97.0(3) ?
Ag1b S2 Bi2a . . 4_655 83.4(2) ?
Ag1b S2 Sb2a . . 2_655 97.0(3) ?
Ag1b S2 Sb2a . . 4_655 83.4(2) ?
Sb2b S2 Sb2b 1_655 . 3_665 93.3(2) ?
Sb2b S2 Bi2b 1_655 . 1_655 0 ?
Sb2b S2 Bi2b 1_655 . 3_665 93.3(2) ?
Sb2b S2 Bi2a 1_655 . 2_655 171.7(3) ?
Sb2b S2 Bi2a 1_655 . 4_655 90.4(2) ?
Sb2b S2 Sb2a 1_655 . 2_655 171.7(3) ?
Sb2b S2 Sb2a 1_655 . 4_655 90.4(2) ?
Sb2b S2 Bi2b 3_665 . 1_655 93.3(2) ?
Sb2b S2 Bi2b 3_665 . 3_665 0 ?
Sb2b S2 Bi2a 3_665 . 2_655 88.8(2) ?
Sb2b S2 Bi2a 3_665 . 4_655 172.0(3) ?
Sb2b S2 Sb2a 3_665 . 2_655 88.8(2) ?
Sb2b S2 Sb2a 3_665 . 4_655 172.0(3) ?
Bi2b S2 Bi2b 1_655 . 3_665 93.3(2) ?
Bi2b S2 Bi2a 1_655 . 2_655 171.7(3) ?
Bi2b S2 Bi2a 1_655 . 4_655 90.4(2) ?
Bi2b S2 Sb2a 1_655 . 2_655 171.7(3) ?
Bi2b S2 Sb2a 1_655 . 4_655 90.4(2) ?
Bi2b S2 Bi2a 3_665 . 2_655 88.8(2) ?
Bi2b S2 Bi2a 3_665 . 4_655 172.0(3) ?
Bi2b S2 Sb2a 3_665 . 2_655 88.8(2) ?
Bi2b S2 Sb2a 3_665 . 4_655 172.0(3) ?
Bi2a S2 Bi2a 2_655 . 4_655 86.53(18) ?
Bi2a S2 Sb2a 2_655 . 2_655 0 ?
Bi2a S2 Sb2a 2_655 . 4_655 86.53(18) ?
Bi2a S2 Sb2a 4_655 . 2_655 86.53(18) ?
Bi2a S2 Sb2a 4_655 . 4_655 0 ?
Sb2a S2 Sb2a 2_655 . 4_655 86.53(18) ?

loop_
_geom_bond_atom_site_label_1
_geom_bond_atom_site_label_2
_geom_bond_site_symmetry_1
_geom_bond_site_symmetry_2
_geom_bond_distance
_geom_bond_publ_flag
Pb3 S3 . . 2.841(7) yes
Pb3 S3 . 4_555 2.830(5) yes
Pb3 S4b . . 3.307(6) yes
Pb3 S4b . 4_555 3.141(8) yes
Pb3 S1a . . 3.101(8) yes
Pb3 S4a . . 3.224(6) yes
Pb3 S4a . 4_555 3.311(8) yes
Pb3 S1b . . 3.141(8) yes
Bi1a S3 . . 2.609(8) yes
Bi1a S4b . 4_655 2.739(6) yes
Bi1a S1a . 4_554 2.975(6) yes
Bi1a S4a . 1_655 2.725(8) yes
Bi1a S1b . . 2.980(8) yes
Bi1a S2 . 2_745 3.177(8) yes
Ag1b S3 . . 2.495(8) yes
Ag1b S4b . 1_655 2.795(9) yes
Ag1b S1a . . 3.359(8) yes
Ag1b S4a . 4_655 2.708(6) yes
Ag1b S1b . 4_554 3.314(6) yes
Ag1b S2 . . 2.606(9) yes
Sb2b Bi2b . . 0 no
Sb2b S4b . . 2.563(8) no
Sb2b S1a . . 2.936(6) no
Sb2b S1b . 2_655 3.251(8) no
Sb2b S1b . 4_554 2.931(8) no
Sb2b S2 . 1_455 2.776(9) no
Sb2b S2 . 3_665 2.746(7) no
Bi2b S4b . . 2.563(8) yes
Bi2b S1a . . 2.936(6) yes
Bi2b S1b . 2_655 3.251(8) yes
Bi2b S1b . 4_554 2.931(8) yes
Bi2b S2 . 1_455 2.776(9) yes
Bi2b S2 . 3_665 2.746(7) yes
Bi2a Sb2a . . 0 no
Bi2a S1a . 2_645 3.337(8) no
Bi2a S1a . 4_554 2.608(8) no
Bi2a S4a . . 2.540(8) no
Bi2a S1b . . 2.579(6) no
Bi2a S2 . 2_645 3.139(9) no
Bi2a S2 . 4_454 3.159(6) no
Sb2a S1a . 2_645 3.337(8) yes
Sb2a S1a . 4_554 2.608(8) yes
Sb2a S4a . . 2.540(8) yes
Sb2a S1b . . 2.579(6) yes
Sb2a S2 . 2_645 3.139(9) yes
Sb2a S2 . 4_454 3.159(6) yes
S3 S1a . . 3.698(11) no
S4b S4a . . 3.275(11) no
S1a S4a . 4_555 3.692(11) no
S4a S1b . . 3.658(9) no

loop_
_cod_related_entry_id
_cod_related_entry_database
_cod_related_entry_code
1 AMCSD 0017602
